data_1544407
loop_
_publ_author_name
'Finkler, Bj\"orn'
'Riemann, Iris'
'Vester, Michael'
'Gr\"uter, Andreas'
'Stracke, Frank'
'Jung, Gregor'

_publ_section_title
;
 Monomolecular pyrenol-derivatives as multi-emissive probes for orthogonal
 reactivities.
;
_journal_issue 12
_journal_name_full
'Photochemical &amp; photobiological sciences : Official journal of the European Photochemistry Association and the European Society for Photobiology'
_journal_page_first 1544
_journal_page_last 1557
_journal_paper_doi 10.1039/c6pp00290k
_journal_volume 15
_journal_year 2016
_chemical_formula_moiety 'C27 H25 Br N2 O5 S2'
_chemical_formula_sum 'C27 H25 Br N2 O5 S2'
_chemical_formula_weight 601.52
_space_group_crystal_system triclinic
_space_group_IT_number 2
_space_group_name_Hall '-P 1'
_space_group_name_H-M_alt 'P -1'
_symmetry_space_group_name_Hall '-P 1'
_symmetry_space_group_name_H-M 'P -1'
_atom_sites_solution_hydrogens geom
_audit_creation_method SHELXL-2014/6
_audit_update_record
;
2016-08-06 deposited with the CCDC.
2016-10-28 downloaded from the CCDC.
;
_cell_angle_alpha 112.085(5)
_cell_angle_beta 96.677(7)
_cell_angle_gamma 97.399(7)
_cell_formula_units_Z 2
_cell_length_a 6.9628(9)
_cell_length_b 14.1150(15)
_cell_length_c 14.1917(14)
_cell_measurement_reflns_used 1745
_cell_measurement_temperature 162(2)
_cell_measurement_theta_max 24.37
_cell_measurement_theta_min 2.91
_cell_volume 1260.9(3)
_computing_cell_refinement 'Bruker SAINT'
_computing_data_collection 'Bruker APEX2'
_computing_data_reduction 'Bruker SAINT'
_computing_molecular_graphics 'Bruker SHELXTL'
_computing_publication_material 'Bruker SHELXTL'
_computing_structure_refinement 'SHELXL-2014/6 (Sheldrick, 2014)'
_computing_structure_solution 'SHELXS-97 (Sheldrick 2008)'
_diffrn_ambient_temperature 162(2)
_diffrn_measured_fraction_theta_full 0.983
_diffrn_measured_fraction_theta_max 0.977
_diffrn_measurement_device_type 'Bruker APEX-II CCD'
_diffrn_measurement_method '\f and \w scans'
_diffrn_radiation_type MoK\a
_diffrn_radiation_wavelength 0.71073
_diffrn_reflns_av_R_equivalents 0.0582
_diffrn_reflns_av_unetI/netI 0.0637
_diffrn_reflns_Laue_measured_fraction_full 0.983
_diffrn_reflns_Laue_measured_fraction_max 0.977
_diffrn_reflns_limit_h_max 8
_diffrn_reflns_limit_h_min -8
_diffrn_reflns_limit_k_max 18
_diffrn_reflns_limit_k_min -18
_diffrn_reflns_limit_l_max 18
_diffrn_reflns_limit_l_min -18
_diffrn_reflns_number 19111
_diffrn_reflns_point_group_measured_fraction_full 0.983
_diffrn_reflns_point_group_measured_fraction_max 0.977
_diffrn_reflns_theta_full 25.242
_diffrn_reflns_theta_max 27.102
_diffrn_reflns_theta_min 1.574
_exptl_absorpt_coefficient_mu 1.839
_exptl_absorpt_correction_T_max 0.7455
_exptl_absorpt_correction_T_min 0.5915
_exptl_absorpt_correction_type multi-scan
_exptl_absorpt_process_details 'SADABS, BrukerAXS 2013'
_exptl_crystal_colour yellow
_exptl_crystal_density_diffrn 1.584
_exptl_crystal_description neddle
_exptl_crystal_F_000 616
_exptl_crystal_size_max 0.484
_exptl_crystal_size_mid 0.102
_exptl_crystal_size_min 0.081
_refine_diff_density_max 0.910
_refine_diff_density_min -1.206
_refine_diff_density_rms 0.128
_refine_ls_extinction_method none
_refine_ls_goodness_of_fit_ref 1.057
_refine_ls_hydrogen_treatment constr
_refine_ls_matrix_type full
_refine_ls_number_parameters 338
_refine_ls_number_reflns 5417
_refine_ls_number_restraints 315
_refine_ls_restrained_S_all 1.033
_refine_ls_R_factor_all 0.0712
_refine_ls_R_factor_gt 0.0488
_refine_ls_shift/su_max 0.001
_refine_ls_shift/su_mean 0.000
_refine_ls_structure_factor_coef Fsqd
_refine_ls_weighting_details 'w=1/[\s^2^(Fo^2^)+(0.0669P)^2^+1.0113P] where P=(Fo^2^+2Fc^2^)/3'
_refine_ls_weighting_scheme calc
_refine_ls_wR_factor_gt 0.1173
_refine_ls_wR_factor_ref 0.1295
_reflns_Friedel_coverage 0.000
_reflns_number_gt 4209
_reflns_number_total 5417
_reflns_threshold_expression 'I > 2\s(I)'
_cod_data_source_file c6pp00290k2.cif
_cod_data_source_block sh3536
_cod_depositor_comments 'Adding full bibliography for 1544407.cif.'
_cod_original_cell_volume 1260.9(2)
_cod_database_code 1544407
_shelx_space_group_comment
;
The symmetry employed for this shelxl refinement is uniquely defined
by the following loop, which should always be used as a source of
symmetry information in preference to the above space-group names.
They are only intended as comments.
;
_shelx_estimated_absorpt_t_min 0.470
_shelx_estimated_absorpt_t_max 0.865
_shelxl_version_number 2014/6

loop_
_space_group_symop_operation_xyz
'x, y, z'
'-x, -y, -z'

loop_
_atom_site_label
_atom_site_type_symbol
_atom_site_fract_x
_atom_site_fract_y
_atom_site_fract_z
_atom_site_U_iso_or_equiv
_atom_site_adp_type
_atom_site_occupancy
_atom_site_site_symmetry_order
_atom_site_calc_flag
_atom_site_refinement_flags_posn
_atom_site_refinement_flags_adp
Br1 Br 0.41692(6) 0.73056(3) 1.07725(2) 0.02403(13) Uani 1 1 d . U
S1 S 0.31564(13) 0.91809(6) 0.80483(6) 0.0193(2) Uani 1 1 d . U
S2 S 0.25311(14) 0.20600(6) 0.61206(6) 0.0206(2) Uani 1 1 d . U
N1 N 0.0554(5) 0.1956(2) 0.6620(2) 0.0283(7) Uani 1 1 d . U
N2 N 0.5083(5) 0.9356(2) 0.7536(2) 0.0247(7) Uani 1 1 d . U
O1 O 0.1449(4) 0.90018(19) 0.72860(19) 0.0261(6) Uani 1 1 d . U
O2 O 0.3284(4) 0.99722(18) 0.90574(19) 0.0268(6) Uani 1 1 d . U
O3 O 0.2325(5) 0.12668(19) 0.51074(19) 0.0356(7) Uani 1 1 d . U
O4 O 0.4179(4) 0.21569(19) 0.68775(19) 0.0271(6) Uani 1 1 d . U
O5 O 0.2160(4) 0.41561(17) 0.38723(17) 0.0235(6) Uani 1 1 d . U
C1 C 0.3702(5) 0.7165(3) 0.9381(2) 0.0173(7) Uani 1 1 d . U
C2 C 0.3668(5) 0.8056(2) 0.9203(2) 0.0180(7) Uani 1 1 d . U
H2 H 0.3867 0.8712 0.9769 0.022 Uiso 1 1 calc R U
C3 C 0.3344(5) 0.8000(2) 0.8202(3) 0.0168(7) Uani 1 1 d . U
C4 C 0.3089(5) 0.7049(2) 0.7340(2) 0.0160(6) Uani 1 1 d . U
C5 C 0.2841(5) 0.6962(3) 0.6290(3) 0.0186(7) Uani 1 1 d . U
H5 H 0.2825 0.7572 0.6155 0.022 Uiso 1 1 calc R U
C6 C 0.2630(5) 0.6032(2) 0.5491(3) 0.0186(7) Uani 1 1 d . U
H6 H 0.2487 0.6001 0.4805 0.022 Uiso 1 1 calc R U
C7 C 0.2618(5) 0.5091(2) 0.5657(2) 0.0170(7) Uani 1 1 d . U
C8 C 0.2375(5) 0.4123(3) 0.4821(2) 0.0188(7) Uani 1 1 d . U
C9 C 0.2356(5) 0.3217(3) 0.4991(3) 0.0194(7) Uani 1 1 d . U
H9 H 0.2199 0.2565 0.4425 0.023 Uiso 1 1 calc R U
C10 C 0.2568(5) 0.3268(2) 0.5995(3) 0.0181(7) Uani 1 1 d . U
C11 C 0.2834(5) 0.4210(2) 0.6864(2) 0.0169(7) Uani 1 1 d . U
C12 C 0.3084(5) 0.4299(2) 0.7918(2) 0.0186(7) Uani 1 1 d . U
H12 H 0.3052 0.3687 0.8052 0.022 Uiso 1 1 calc R U
C13 C 0.3363(5) 0.5231(2) 0.8715(2) 0.0176(7) Uani 1 1 d . U
H13 H 0.3537 0.5258 0.9400 0.021 Uiso 1 1 calc R U
C14 C 0.3404(5) 0.6182(2) 0.8567(2) 0.0159(7) Uani 1 1 d . U
C15 C 0.3114(5) 0.6128(2) 0.7531(2) 0.0154(6) Uani 1 1 d . U
C16 C 0.2848(5) 0.5137(2) 0.6681(2) 0.0153(6) Uani 1 1 d . U
C17 C 0.6982(6) 0.9703(3) 0.8246(3) 0.0310(9) Uani 1 1 d . U
H17A H 0.8024 0.9462 0.7858 0.047 Uiso 1 1 calc R U
H17B H 0.6924 0.9414 0.8773 0.047 Uiso 1 1 calc R U
H17C H 0.7266 1.0465 0.8580 0.047 Uiso 1 1 calc R U
C18 C 0.4925(7) 0.9803(3) 0.6758(3) 0.0344(9) Uani 1 1 d . U
H18A H 0.5160 1.0564 0.7103 0.052 Uiso 1 1 calc R U
H18B H 0.3603 0.9551 0.6335 0.052 Uiso 1 1 calc R U
H18C H 0.5906 0.9593 0.6316 0.052 Uiso 1 1 calc R U
C19 C 0.1984(5) 0.3202(3) 0.2996(2) 0.0194(7) Uani 1 1 d . U
H19A H 0.0841 0.2695 0.2978 0.023 Uiso 1 1 calc R U
H19B H 0.3183 0.2902 0.3042 0.023 Uiso 1 1 calc R U
C20 C 0.1710(5) 0.3414(3) 0.2029(2) 0.0197(7) Uani 1 1 d . U
C21 C 0.1855(6) 0.4405(3) 0.2042(3) 0.0265(8) Uani 1 1 d . U
H21 H 0.2127 0.4994 0.2681 0.032 Uiso 1 1 calc R U
C22 C 0.1598(6) 0.4536(3) 0.1108(3) 0.0345(9) Uani 1 1 d . U
H22 H 0.1680 0.5216 0.1117 0.041 Uiso 1 1 calc R U
C23 C 0.1230(6) 0.3696(4) 0.0184(3) 0.0370(10) Uani 1 1 d . U
H23 H 0.1059 0.3793 -0.0446 0.044 Uiso 1 1 calc R U
C24 C 0.1106(6) 0.2705(4) 0.0166(3) 0.0364(10) Uani 1 1 d . U
H24 H 0.0867 0.2120 -0.0475 0.044 Uiso 1 1 calc R U
C25 C 0.1333(6) 0.2564(3) 0.1084(3) 0.0263(8) Uani 1 1 d . U
H25 H 0.1229 0.1881 0.1069 0.032 Uiso 1 1 calc R U
C26 C -0.1312(7) 0.1777(4) 0.5915(4) 0.0546(14) Uani 1 1 d . U
H26A H -0.1617 0.1052 0.5415 0.082 Uiso 1 1 calc R U
H26B H -0.1185 0.2241 0.5547 0.082 Uiso 1 1 calc R U
H26C H -0.2375 0.1921 0.6315 0.082 Uiso 1 1 calc R U
C27 C 0.0486(7) 0.1287(3) 0.7194(3) 0.0388(10) Uani 1 1 d . U
H27A H -0.0589 0.1398 0.7589 0.058 Uiso 1 1 calc R U
H27B H 0.1738 0.1456 0.7669 0.058 Uiso 1 1 calc R U
H27C H 0.0264 0.0556 0.6709 0.058 Uiso 1 1 calc R U

loop_
_atom_site_aniso_label
_atom_site_aniso_U_11
_atom_site_aniso_U_22
_atom_site_aniso_U_33
_atom_site_aniso_U_23
_atom_site_aniso_U_13
_atom_site_aniso_U_12
Br1 0.0245(2) 0.0289(2) 0.02095(19) 0.01093(14) 0.00512(14) 0.00834(15)
S1 0.0151(5) 0.0182(4) 0.0282(4) 0.0117(3) 0.0060(4) 0.0064(3)
S2 0.0255(5) 0.0192(4) 0.0230(4) 0.0111(3) 0.0096(4) 0.0113(4)
N1 0.0224(18) 0.0335(17) 0.0382(17) 0.0228(14) 0.0090(14) 0.0071(13)
N2 0.0211(17) 0.0279(15) 0.0333(16) 0.0194(13) 0.0090(13) 0.0062(13)
O1 0.0189(14) 0.0283(13) 0.0357(14) 0.0169(11) 0.0027(11) 0.0094(11)
O2 0.0276(16) 0.0200(12) 0.0322(13) 0.0084(10) 0.0068(11) 0.0071(11)
O3 0.061(2) 0.0234(13) 0.0276(13) 0.0104(11) 0.0160(13) 0.0166(13)
O4 0.0233(15) 0.0326(13) 0.0358(14) 0.0205(11) 0.0087(11) 0.0164(11)
O5 0.0335(16) 0.0231(12) 0.0170(11) 0.0102(9) 0.0056(10) 0.0082(11)
C1 0.0105(18) 0.0262(16) 0.0190(15) 0.0117(13) 0.0047(13) 0.0065(13)
C2 0.0117(18) 0.0182(15) 0.0226(15) 0.0061(12) 0.0031(13) 0.0041(13)
C3 0.0095(17) 0.0183(15) 0.0264(16) 0.0115(12) 0.0046(13) 0.0061(12)
C4 0.0069(17) 0.0210(15) 0.0237(15) 0.0115(12) 0.0048(12) 0.0055(12)
C5 0.0139(18) 0.0209(16) 0.0262(16) 0.0142(13) 0.0042(13) 0.0058(13)
C6 0.0137(19) 0.0244(16) 0.0228(16) 0.0145(13) 0.0033(13) 0.0054(13)
C7 0.0107(18) 0.0236(16) 0.0199(15) 0.0111(12) 0.0041(13) 0.0056(13)
C8 0.0138(18) 0.0259(16) 0.0192(15) 0.0106(13) 0.0049(13) 0.0060(13)
C9 0.0161(19) 0.0216(16) 0.0222(16) 0.0090(13) 0.0058(14) 0.0068(14)
C10 0.0147(18) 0.0214(15) 0.0258(16) 0.0140(13) 0.0089(13) 0.0103(13)
C11 0.0108(18) 0.0218(15) 0.0215(15) 0.0104(12) 0.0048(13) 0.0073(13)
C12 0.0167(19) 0.0216(16) 0.0236(16) 0.0130(13) 0.0063(13) 0.0094(14)
C13 0.0160(18) 0.0238(16) 0.0189(15) 0.0130(13) 0.0053(13) 0.0076(13)
C14 0.0068(17) 0.0226(15) 0.0211(15) 0.0102(12) 0.0045(12) 0.0057(12)
C15 0.0084(17) 0.0202(15) 0.0192(14) 0.0089(12) 0.0039(12) 0.0038(12)
C16 0.0076(17) 0.0223(15) 0.0181(14) 0.0095(12) 0.0033(12) 0.0050(12)
C17 0.015(2) 0.037(2) 0.048(2) 0.0231(18) 0.0093(16) 0.0075(16)
C18 0.041(3) 0.034(2) 0.037(2) 0.0209(17) 0.0134(19) 0.0084(18)
C19 0.0145(19) 0.0278(17) 0.0179(15) 0.0093(13) 0.0045(13) 0.0090(14)
C20 0.0082(18) 0.0351(18) 0.0202(15) 0.0142(14) 0.0054(13) 0.0065(14)
C21 0.017(2) 0.0368(19) 0.0313(18) 0.0180(15) 0.0090(15) 0.0072(15)
C22 0.023(2) 0.054(2) 0.043(2) 0.0359(19) 0.0086(17) 0.0097(18)
C23 0.013(2) 0.077(3) 0.034(2) 0.036(2) 0.0079(16) 0.0071(19)
C24 0.019(2) 0.066(3) 0.0248(18) 0.0167(18) 0.0055(16) 0.0103(19)
C25 0.018(2) 0.038(2) 0.0239(16) 0.0127(15) 0.0057(14) 0.0085(16)
C26 0.025(3) 0.080(4) 0.080(3) 0.059(3) 0.002(2) 0.004(2)
C27 0.034(3) 0.051(3) 0.043(2) 0.031(2) 0.0101(19) 0.005(2)

loop_
_atom_type_symbol
_atom_type_description
_atom_type_scat_dispersion_real
_atom_type_scat_dispersion_imag
_atom_type_scat_source
C C 0.0033 0.0016 'International Tables Vol C Tables 4.2.6.8 and 6.1.1.4'
H H 0.0000 0.0000 'International Tables Vol C Tables 4.2.6.8 and 6.1.1.4'
N N 0.0061 0.0033 'International Tables Vol C Tables 4.2.6.8 and 6.1.1.4'
O O 0.0106 0.0060 'International Tables Vol C Tables 4.2.6.8 and 6.1.1.4'
S S 0.1246 0.1234 'International Tables Vol C Tables 4.2.6.8 and 6.1.1.4'
Br Br -0.2901 2.4595 'International Tables Vol C Tables 4.2.6.8 and 6.1.1.4'

loop_
_geom_angle_atom_site_label_1
_geom_angle_atom_site_label_2
_geom_angle_atom_site_label_3
_geom_angle
O2 S1 O1 117.94(16)
O2 S1 N2 112.27(16)
O1 S1 N2 107.08(16)
O2 S1 C3 107.27(15)
O1 S1 C3 108.98(15)
N2 S1 C3 102.12(15)
O3 S2 O4 117.93(17)
O3 S2 N1 111.54(18)
O4 S2 N1 107.21(16)
O3 S2 C10 107.74(15)
O4 S2 C10 109.26(16)
N1 S2 C10 101.97(16)
C27 N1 C26 112.8(3)
C27 N1 S2 115.9(3)
C26 N1 S2 114.7(3)
C18 N2 C17 114.8(3)
C18 N2 S1 118.6(3)
C17 N2 S1 115.4(2)
C8 O5 C19 117.8(2)
C2 C1 C14 121.7(3)
C2 C1 Br1 117.7(2)
C14 C1 Br1 120.6(2)
C1 C2 C3 120.1(3)
C1 C2 H2 119.9
C3 C2 H2 119.9
C2 C3 C4 121.9(3)
C2 C3 S1 116.8(2)
C4 C3 S1 121.2(2)
C3 C4 C15 117.6(3)
C3 C4 C5 123.7(3)
C15 C4 C5 118.7(3)
C6 C5 C4 121.3(3)
C6 C5 H5 119.3
C4 C5 H5 119.3
C5 C6 C7 121.2(3)
C5 C6 H6 119.4
C7 C6 H6 119.4
C8 C7 C16 119.5(3)
C8 C7 C6 121.0(3)
C16 C7 C6 119.5(3)
O5 C8 C9 124.2(3)
O5 C8 C7 115.3(3)
C9 C8 C7 120.5(3)
C8 C9 C10 119.6(3)
C8 C9 H9 120.2
C10 C9 H9 120.2
C9 C10 C11 122.7(3)
C9 C10 S2 115.7(2)
C11 C10 S2 121.6(2)
C10 C11 C16 117.3(3)
C10 C11 C12 124.5(3)
C16 C11 C12 118.3(3)
C13 C12 C11 121.3(3)
C13 C12 H12 119.3
C11 C12 H12 119.3
C12 C13 C14 122.2(3)
C12 C13 H13 118.9
C14 C13 H13 118.9
C1 C14 C13 123.6(3)
C1 C14 C15 118.0(3)
C13 C14 C15 118.3(3)
C4 C15 C14 120.6(3)
C4 C15 C16 119.9(3)
C14 C15 C16 119.5(3)
C7 C16 C11 120.4(3)
C7 C16 C15 119.3(3)
C11 C16 C15 120.3(3)
N2 C17 H17A 109.5
N2 C17 H17B 109.5
H17A C17 H17B 109.5
N2 C17 H17C 109.5
H17A C17 H17C 109.5
H17B C17 H17C 109.5
N2 C18 H18A 109.5
N2 C18 H18B 109.5
H18A C18 H18B 109.5
N2 C18 H18C 109.5
H18A C18 H18C 109.5
H18B C18 H18C 109.5
O5 C19 C20 108.9(3)
O5 C19 H19A 109.9
C20 C19 H19A 109.9
O5 C19 H19B 109.9
C20 C19 H19B 109.9
H19A C19 H19B 108.3
C21 C20 C25 119.2(3)
C21 C20 C19 123.2(3)
C25 C20 C19 117.6(3)
C20 C21 C22 119.6(4)
C20 C21 H21 120.2
C22 C21 H21 120.2
C23 C22 C21 120.7(4)
C23 C22 H22 119.6
C21 C22 H22 119.6
C22 C23 C24 119.8(4)
C22 C23 H23 120.1
C24 C23 H23 120.1
C23 C24 C25 119.9(4)
C23 C24 H24 120.0
C25 C24 H24 120.0
C24 C25 C20 120.6(4)
C24 C25 H25 119.7
C20 C25 H25 119.7
N1 C26 H26A 109.5
N1 C26 H26B 109.5
H26A C26 H26B 109.5
N1 C26 H26C 109.5
H26A C26 H26C 109.5
H26B C26 H26C 109.5
N1 C27 H27A 109.5
N1 C27 H27B 109.5
H27A C27 H27B 109.5
N1 C27 H27C 109.5
H27A C27 H27C 109.5
H27B C27 H27C 109.5

loop_
_geom_bond_atom_site_label_1
_geom_bond_atom_site_label_2
_geom_bond_distance
Br1 C1 1.893(3)
S1 O2 1.431(3)
S1 O1 1.437(3)
S1 N2 1.633(3)
S1 C3 1.780(3)
S2 O3 1.429(3)
S2 O4 1.432(3)
S2 N1 1.635(3)
S2 C10 1.777(3)
N1 C27 1.462(5)
N1 C26 1.475(5)
N2 C18 1.463(4)
N2 C17 1.468(5)
O5 C8 1.356(4)
O5 C19 1.427(4)
C1 C2 1.376(4)
C1 C14 1.403(4)
C2 C3 1.383(5)
C2 H2 0.9500
C3 C4 1.409(4)
C4 C15 1.426(4)
C4 C5 1.435(4)
C5 C6 1.351(5)
C5 H5 0.9500
C6 C7 1.432(4)
C6 H6 0.9500
C7 C8 1.407(4)
C7 C16 1.419(4)
C8 C9 1.387(4)
C9 C10 1.389(4)
C9 H9 0.9500
C10 C11 1.405(4)
C11 C16 1.426(4)
C11 C12 1.441(4)
C12 C13 1.347(5)
C12 H12 0.9500
C13 C14 1.432(4)
C13 H13 0.9500
C14 C15 1.433(4)
C15 C16 1.434(4)
C17 H17A 0.9800
C17 H17B 0.9800
C17 H17C 0.9800
C18 H18A 0.9800
C18 H18B 0.9800
C18 H18C 0.9800
C19 C20 1.508(4)
C19 H19A 0.9900
C19 H19B 0.9900
C20 C21 1.382(5)
C20 C25 1.390(5)
C21 C22 1.401(5)
C21 H21 0.9500
C22 C23 1.366(6)
C22 H22 0.9500
C23 C24 1.382(6)
C23 H23 0.9500
C24 C25 1.384(5)
C24 H24 0.9500
C25 H25 0.9500
C26 H26A 0.9800
C26 H26B 0.9800
C26 H26C 0.9800
C27 H27A 0.9800
C27 H27B 0.9800
C27 H27C 0.9800
